data_4133228
loop_
_publ_author_name
'Han, Xin-Bao'
'Tang, Xing-Yan'
'Lin, Yue'
'Gracia-Espino, Eduardo'
'Liu, San-Gui'
'Liang, Hai-Wei'
'Hu, Guang-Zhi'
'Zhao, Xin-Jing'
'Liao, Hong-Gang'
'Tan, Yuan-Zhi'
'Wagberg, Thomas'
'Xie, Su-Yuan'
'Zheng, Lan-Sun'

_publ_section_title
;
 Ultrasmall Abundant Metal-Based Clusters as Oxygen-Evolving Catalysts.
;
_journal_issue 1
_journal_name_full 'Journal of the American Chemical Society'
_journal_page_first 232
_journal_page_last 239
_journal_paper_doi 10.1021/jacs.8b09076
_journal_volume 141
_journal_year 2019
_chemical_formula_sum 'C8 Co12 Fe4 Na19 O232 P4 Si4 W36'
_chemical_formula_weight 12030.29
_space_group_crystal_system orthorhombic
_space_group_IT_number 59
_space_group_name_Hall '-P 2ab 2a'
_space_group_name_H-M_alt 'P m m n :2'
_audit_creation_method SHELXL-2016/6
_cell_angle_alpha 90
_cell_angle_beta 90
_cell_angle_gamma 90
_cell_formula_units_Z 2
_cell_length_a 23.4377(4)
_cell_length_b 25.9959(5)
_cell_length_c 18.9014(4)
_cell_measurement_reflns_used 14614
_cell_measurement_temperature 100.01(10)
_cell_measurement_theta_max 65.7890
_cell_measurement_theta_min 3.4400
_cell_volume 11516.3(4)
_computing_cell_refinement
;
CrysAlisPro, Agilent Technologies,
Version 1.171.37.35 (release 13-08-2014 CrysAlis171 .NET)
(compiled Aug 13 2014,18:06:01)
;
_computing_data_collection
;
CrysAlisPro, Agilent Technologies,
Version 1.171.37.35 (release 13-08-2014 CrysAlis171 .NET)
(compiled Aug 13 2014,18:06:01)
;
_computing_data_reduction
;
CrysAlisPro, Agilent Technologies,
Version 1.171.37.35 (release 13-08-2014 CrysAlis171 .NET)
(compiled Aug 13 2014,18:06:01)
;
_computing_structure_refinement 'SHELXL-2016/6 (Sheldrick, 2016)'
_diffrn_ambient_temperature 100.01(10)
_diffrn_measured_fraction_theta_full 0.984
_diffrn_measured_fraction_theta_max 0.984
_diffrn_measurement_device_type 'SuperNova, Dual, Cu at zero, Atlas'
_diffrn_measurement_method '\w scans'
_diffrn_radiation_type CuK\a
_diffrn_radiation_wavelength 1.54184
_diffrn_reflns_av_R_equivalents 0.1124
_diffrn_reflns_av_unetI/netI 0.0841
_diffrn_reflns_Laue_measured_fraction_full 0.984
_diffrn_reflns_Laue_measured_fraction_max 0.984
_diffrn_reflns_limit_h_max 27
_diffrn_reflns_limit_h_min -20
_diffrn_reflns_limit_k_max 29
_diffrn_reflns_limit_k_min -24
_diffrn_reflns_limit_l_max 20
_diffrn_reflns_limit_l_min -22
_diffrn_reflns_number 39569
_diffrn_reflns_point_group_measured_fraction_full 0.984
_diffrn_reflns_point_group_measured_fraction_max 0.984
_diffrn_reflns_theta_full 65.818
_diffrn_reflns_theta_max 65.818
_diffrn_reflns_theta_min 3.452
_exptl_absorpt_coefficient_mu 42.651
_exptl_absorpt_correction_T_max 1.00000
_exptl_absorpt_correction_T_min 0.31158
_exptl_absorpt_correction_type multi-scan
_exptl_absorpt_process_details
;
CrysAlisPro, Agilent Technologies,
Version 1.171.37.35 (release 13-08-2014 CrysAlis171 .NET)
(compiled Aug 13 2014,18:06:01)
Empirical absorption correction using spherical harmonics,
 implemented in SCALE3 ABSPACK scaling algorithm.
;
_exptl_crystal_colour red
_exptl_crystal_density_diffrn 3.469
_exptl_crystal_description block
_exptl_crystal_F_000 10642
_exptl_crystal_size_max 0.26
_exptl_crystal_size_mid 0.25
_exptl_crystal_size_min 0.22
_refine_diff_density_max 5.866
_refine_diff_density_min -6.732
_refine_diff_density_rms 0.700
_refine_ls_extinction_coef 0.000005(2)
_refine_ls_extinction_expression Fc^*^=kFc[1+0.001xFc^2^\l^3^/sin(2\q)]^-1/4^
_refine_ls_extinction_method 'SHELXL-2016/6 (Sheldrick 2016)'
_refine_ls_goodness_of_fit_ref 1.056
_refine_ls_hydrogen_treatment undef
_refine_ls_matrix_type full
_refine_ls_number_parameters 793
_refine_ls_number_reflns 10343
_refine_ls_number_restraints 2190
_refine_ls_restrained_S_all 1.036
_refine_ls_R_factor_all 0.0915
_refine_ls_R_factor_gt 0.0821
_refine_ls_shift/su_max 0.001
_refine_ls_shift/su_mean 0.000
_refine_ls_structure_factor_coef Fsqd
_refine_ls_weighting_details 'w=1/[\s^2^(Fo^2^)+(0.1601P)^2^+128.4605P] where P=(Fo^2^+2Fc^2^)/3'
_refine_ls_weighting_scheme calc
_refine_ls_wR_factor_gt 0.2188
_refine_ls_wR_factor_ref 0.2347
_reflns_Friedel_coverage 0.000
_reflns_number_gt 8557
_reflns_number_total 10343
_reflns_threshold_expression 'I > 2\s(I)'
_cod_data_source_file ja8b09076_si_003.cif
_cod_data_source_block h-16-12-g1_sqd
_cod_original_sg_symbol_H-M 'P m m n'
_cod_database_code 4133228
_shelx_shelxl_version_number 2016/6
_shelx_space_group_comment
;
The symmetry employed for this shelxl refinement is uniquely defined
by the following loop, which should always be used as a source of
symmetry information in preference to the above space-group names.
They are only intended as comments.
;

loop_
_space_group_symop_operation_xyz
'x, y, z'
'-x+1/2, -y+1/2, z'
'-x, y+1/2, -z'
'x+1/2, -y, -z'
'-x, -y, -z'
'x-1/2, y-1/2, -z'
'x, -y-1/2, z'
'-x-1/2, y, z'

loop_
_atom_site_label
_atom_site_type_symbol
_atom_site_fract_x
_atom_site_fract_y
_atom_site_fract_z
_atom_site_U_iso_or_equiv
_atom_site_adp_type
_atom_site_occupancy
_atom_site_site_symmetry_order
_atom_site_calc_flag
_atom_site_refinement_flags_posn
_atom_site_refinement_flags_adp
_atom_site_refinement_flags_occupancy
_atom_site_disorder_assembly
_atom_site_disorder_group
W1 W 0.38239(3) 0.31542(3) 0.41894(4) 0.0060(2) Uani 1 1 d . U . . .
W2 W 0.45541(4) 0.250000 0.29326(5) 0.0059(3) Uani 1 2 d S TU P . .
W3 W 0.67827(3) 0.53439(3) 0.74944(4) 0.0094(2) Uani 1 1 d . U . . .
W4 W 0.51646(3) 0.38595(3) 0.46583(4) 0.0100(2) Uani 1 1 d . U . . .
W5 W 0.43554(3) 0.31450(3) 0.60508(4) 0.0099(2) Uani 1 1 d . U . . .
W6 W 0.58838(3) 0.32171(3) 0.34013(4) 0.0108(2) Uani 1 1 d . U . . .
W7 W 0.67833(3) 0.58372(3) 0.93531(4) 0.0123(2) Uani 1 1 d . U . . .
W8 W 0.59885(3) 0.46385(3) 0.89056(5) 0.0142(2) Uani 1 1 d . U . . .
W9 W 0.67029(4) 0.39952(3) 1.01718(4) 0.0179(3) Uani 1 1 d . U . . .
W10 W 0.750000 0.51922(5) 1.06232(6) 0.0176(3) Uani 1 2 d S TU P A .
Co1 Co 0.750000 0.43009(15) 0.71806(19) 0.0079(8) Uani 0.75 2 d S TU P A 1
Co2 Co 0.55055(16) 0.250000 0.6412(2) 0.0099(8) Uani 0.75 2 d S TU P A 1
Co3 Co 0.62851(12) 0.32012(10) 0.50467(14) 0.0086(6) Uani 0.75 1 d . U P A 1
Co4 Co 0.67145(11) 0.36155(11) 0.85365(15) 0.0105(6) Uani 0.75 1 d . U P A 1
Fe5 Fe 0.67959(18) 0.250000 0.6182(2) 0.0165(9) Uani 0.25 2 d S TU P A 1
Fe6 Fe 0.750000 0.31404(17) 0.7415(2) 0.0190(10) Uani 0.25 2 d S TU P A 1
Fe1 Fe 0.750000 0.43009(15) 0.71806(19) 0.0079(8) Uani 0.25 2 d S TU P A 2
Fe2 Fe 0.55055(16) 0.250000 0.6412(2) 0.0099(8) Uani 0.25 2 d S TU P A 2
Fe3 Fe 0.62851(12) 0.32012(10) 0.50467(14) 0.0086(6) Uani 0.25 1 d . U P A 2
Fe4 Fe 0.67145(11) 0.36155(11) 0.85365(15) 0.0105(6) Uani 0.25 1 d . U P A 2
Co5 Co 0.67959(18) 0.250000 0.6182(2) 0.0165(9) Uani 0.75 2 d S TU P A 2
Co6 Co 0.750000 0.31404(17) 0.7415(2) 0.0190(10) Uani 0.75 2 d S TU P A 2
P1 P 0.6341(2) 0.250000 0.7823(3) 0.0064(11) Uani 1 2 d S TU P A .
P2 P 0.750000 0.3547(2) 0.5786(3) 0.0054(11) Uani 1 2 d S TU P A .
Si1 Si 0.5088(2) 0.250000 0.4673(3) 0.0030(10) Uani 1 2 d S TU P A .
Si2 Si 0.750000 0.4684(2) 0.8893(3) 0.0067(11) Uani 1 2 d S TU P A .
Na1 Na 0.250000 0.3464(4) 0.3157(5) 0.016(2) Uani 1 2 d S TU P . .
Na3 Na 0.4594(3) 0.3848(3) 0.2926(4) 0.0175(16) Uani 1 1 d . U . . .
Na4 Na 0.250000 0.3899(4) 0.4901(6) 0.024(2) Uani 1 2 d S TU P . .
Na5 Na 0.8519(4) 0.4437(3) 0.5784(5) 0.042(2) Uani 1 1 d . U . . .
Na6 Na 0.5869(4) 0.5265(4) 1.0778(6) 0.051(3) Uani 1 1 d . U . . .
Na7 Na 0.3343(14) 0.4855(13) 0.6568(17) 0.088(9) Uani 0.5 1 d . U P . .
O1 O 0.5473(5) 0.3008(4) 0.4517(6) 0.0105(15) Uani 1 1 d . U . . .
O2 O 0.4893(7) 0.250000 0.5501(9) 0.0110(19) Uani 1 2 d S TU P . .
O3 O 0.3991(5) 0.3012(5) 0.3195(6) 0.0142(18) Uani 1 1 d . U . . .
O4 O 0.4506(7) 0.250000 0.4151(8) 0.0090(19) Uani 1 2 d S TU P . .
O5 O 0.750000 0.4860(6) 0.8058(9) 0.0117(19) Uani 1 2 d S TU P . .
O6 O 0.3416(7) 0.250000 0.4180(9) 0.014(2) Uani 1 2 d S TU P . .
O7 O 0.750000 0.5673(6) 0.7237(9) 0.011(2) Uani 1 2 d S TU P . .
O8 O 0.5103(5) 0.3002(5) 0.3033(6) 0.0144(17) Uani 1 1 d . U . . .
O9 O 0.4437(7) 0.250000 0.2047(9) 0.018(3) Uani 1 2 d S TU P . .
O10 O 0.6935(5) 0.4356(5) 0.9042(6) 0.0128(15) Uani 1 1 d . U . . .
O11 O 0.4444(5) 0.3595(5) 0.4178(6) 0.0120(15) Uani 1 1 d . U . . .
O12 O 0.750000 0.5223(7) 0.9370(9) 0.0121(19) Uani 1 2 d S TU P . .
O13 O 0.6854(5) 0.5767(5) 0.8379(7) 0.0150(16) Uani 1 1 d . U . . .
O14 O 0.750000 0.6219(7) 0.9362(9) 0.014(2) Uani 1 2 d S TU P . .
O15 O 0.6894(5) 0.4822(5) 0.6861(7) 0.0160(18) Uani 1 1 d . U . . .
O16 O 0.6051(6) 0.3013(5) 0.6030(7) 0.0184(16) Uani 1 1 d . U . . .
O17 O 0.3886(5) 0.3094(5) 0.5153(7) 0.0155(16) Uani 1 1 d . U . . .
O18 O 0.6316(6) 0.5734(5) 0.7039(6) 0.016(2) Uani 1 1 d . U . . .
O19 O 0.750000 0.3305(7) 0.8561(9) 0.015(2) Uani 1 2 d S TU P . .
O20 O 0.750000 0.3054(7) 0.6251(10) 0.020(2) Uani 1 2 d S TU P . .
O21 O 0.6927(5) 0.3809(5) 0.7555(7) 0.0170(16) Uani 1 1 d . U . . .
O22 O 0.3219(5) 0.3546(5) 0.4077(7) 0.0153(18) Uani 1 1 d . U . . .
O23 O 0.4794(5) 0.3617(5) 0.5490(6) 0.0128(16) Uani 1 1 d . U . . .
O24 O 0.6289(5) 0.5269(5) 0.9367(6) 0.0157(16) Uani 1 1 d . U . . .
O25 O 0.6262(5) 0.4963(5) 0.8059(6) 0.0151(15) Uani 1 1 d . U . . .
O26 O 0.5468(5) 0.3829(5) 0.3690(7) 0.0156(18) Uani 1 1 d . U . . .
O27 O 0.5966(5) 0.4010(5) 0.8533(7) 0.0178(17) Uani 1 1 d . U . . .
O28 O 0.6651(8) 0.250000 0.5029(10) 0.017(2) Uani 1 2 d S TU P . .
O29 O 0.6883(8) 0.250000 0.7346(10) 0.021(2) Uani 1 2 d S TU P . .
O30 O 0.3979(7) 0.250000 0.6286(9) 0.016(2) Uani 1 2 d S TU P . .
O31 O 0.6938(5) 0.5699(5) 1.0362(7) 0.018(2) Uani 1 1 d . U . . .
O32 O 0.6942(6) 0.4693(5) 1.0501(7) 0.0179(18) Uani 1 1 d . U . . .
O33 O 0.4910(6) 0.3055(5) 0.6685(7) 0.0192(19) Uani 1 1 d . U . . .
O34 O 0.6031(6) 0.4351(5) 0.9848(7) 0.0184(18) Uani 1 1 d . U . . .
O35 O 0.5849(5) 0.3881(5) 0.5059(6) 0.0149(18) Uani 1 1 d . U . . .
O36 O 0.6326(6) 0.6357(5) 0.9447(8) 0.027(3) Uani 1 1 d . U . . .
O37 O 0.6037(7) 0.250000 0.3324(9) 0.014(2) Uani 1 2 d S TU P . .
O38 O 0.4964(6) 0.4503(6) 0.4666(7) 0.027(3) Uani 1 1 d . U . . .
O39 O 0.6461(5) 0.3337(5) 0.3996(7) 0.0165(18) Uani 1 1 d . U . . .
O40 O 0.6583(5) 0.3467(5) 0.9587(7) 0.0177(18) Uani 1 1 d . U . . .
O41 O 0.3901(6) 0.3566(5) 0.6480(7) 0.023(3) Uani 1 1 d . U . . .
O42 O 0.5279(6) 0.4810(5) 0.8890(7) 0.022(2) Uani 1 1 d . U . . .
O43 O 0.5817(8) 0.250000 0.7405(11) 0.026(2) Uani 1 2 d S TU P . .
O44 O 0.750000 0.4017(8) 0.6212(12) 0.034(3) Uani 1 2 d S TU P A .
O45 O 0.6331(6) 0.2958(5) 0.8292(7) 0.026(2) Uani 1 1 d . U . . .
O46 O 0.750000 0.5293(8) 1.1504(11) 0.027(4) Uani 1 2 d S TU P . .
O47 O 0.750000 0.3864(7) 1.0235(9) 0.015(2) Uani 1 2 d S TU P . .
O48 O 0.6154(6) 0.3448(6) 0.2613(7) 0.026(3) Uani 1 1 d . U . . .
O49 O 0.6963(6) 0.3565(6) 0.5340(8) 0.031(2) Uani 1 1 d . U . . .
O50 O 0.6451(7) 0.3753(6) 1.0956(7) 0.030(3) Uani 1 1 d . U . . .
O51 O 0.250000 0.250000 0.3338(13) 0.017(3) Uani 1 4 d S TU P . .
O54 O 0.250000 0.4748(9) 0.4433(11) 0.031(5) Uani 1 2 d S TU P . .
O58 O 0.8822(6) 0.5287(6) 0.5558(8) 0.026(3) Uani 1 1 d . U . . .
Na2 Na 0.250000 0.250000 0.2058(7) 0.013(3) Uani 1 4 d S TU P . .
O57 O 0.3142(5) 0.1802(5) 0.2219(7) 0.019(3) Uani 1 1 d . U . . .
O52A O 0.6422(11) 0.250000 0.9494(12) 0.030(4) Uani 1 2 d S TU P . .
O52B O 0.6157(12) 0.250000 0.9653(13) 0.036(5) Uani 1 2 d S TU P . .
O55 O 0.3231(6) 0.4242(6) 0.5597(8) 0.027(2) Uani 1 1 d . U . . .
O56 O 0.750000 0.250000 0.4036(13) 0.020(3) Uani 1 4 d S TU P . .
O60 O 0.4948(9) 0.4678(7) 0.2625(11) 0.054(5) Uani 1 1 d . U . . .
O62 O 0.3094(8) 0.250000 0.5463(10) 0.023(3) Uani 1 2 d S TU P . .
O61 O 0.5267(7) 0.3342(6) 0.7947(8) 0.034(2) Uani 1 1 d . U . . .
O63 O 0.3667(10) 0.250000 0.0922(12) 0.039(4) Uani 1 2 d S TU P . .
O59 O 0.9070(9) 0.3934(8) 0.6782(12) 0.062(5) Uani 1 1 d . U . . .
O70 O 0.4576(9) 0.3674(8) 0.1675(10) 0.055(4) Uani 1 1 d . U . . .
O67 O 0.4931(9) 0.4169(8) 0.0377(11) 0.064(4) Uani 1 1 d . U . . .
O66 O 0.3263(11) 0.5099(12) 0.7551(13) 0.089(7) Uani 1 1 d . U . . .
O69 O 0.250000 0.3127(10) 0.5581(15) 0.056(5) Uani 1 2 d S TU P . .
C2 C 0.9953(13) 0.4102(13) 0.7327(19) 0.071(9) Uani 1 1 d . U . . .
O65 O 0.8060(10) 0.4489(8) 0.4522(11) 0.064(4) Uani 1 1 d . U . . .
O64 O 0.9459(11) 0.4585(10) 0.6377(14) 0.079(5) Uani 1 1 d . U . . .
C1 C 0.9475(16) 0.4176(14) 0.6841(18) 0.069(9) Uani 1 1 d . U . . .
O68 O 0.5927(11) 0.4503(11) 1.1817(13) 0.087(6) Uani 1 1 d . U . . .
O72 O 0.250000 0.4609(10) 0.6755(13) 0.046(4) Uani 1 2 d S TU P . .
O71 O 0.5545(9) 0.3059(8) 0.1274(11) 0.057(3) Uani 1 1 d . U . . .
O75A O 0.750000 0.250000 0.9556(12) 0.022(5) Uani 1 4 d S TU P . .
O75B O 0.750000 0.250000 1.0196(18) 0.042(6) Uani 1 4 d S TU P . .

loop_
_atom_site_aniso_label
_atom_site_aniso_U_11
_atom_site_aniso_U_22
_atom_site_aniso_U_33
_atom_site_aniso_U_23
_atom_site_aniso_U_13
_atom_site_aniso_U_12
W1 0.0027(3) 0.0036(4) 0.0117(3) -0.0018(2) -0.0021(2) 0.0018(2)
W2 0.0015(5) 0.0068(6) 0.0093(5) 0.000 -0.0009(4) 0.000
W3 0.0104(4) 0.0026(4) 0.0151(4) 0.0002(3) -0.0042(3) 0.0012(3)
W4 0.0095(4) 0.0028(4) 0.0177(3) -0.0001(3) -0.0069(3) -0.0009(3)
W5 0.0030(4) 0.0131(5) 0.0135(4) -0.0067(3) 0.0001(3) 0.0032(3)
W6 0.0042(4) 0.0133(4) 0.0148(4) 0.0080(3) -0.0006(3) -0.0043(3)
W7 0.0130(5) 0.0062(4) 0.0176(4) -0.0044(3) 0.0017(3) 0.0017(3)
W8 0.0071(4) 0.0091(5) 0.0264(5) -0.0045(3) 0.0061(3) -0.0004(3)
W9 0.0284(5) 0.0099(5) 0.0154(4) 0.0011(3) 0.0120(3) -0.0031(4)
W10 0.0319(8) 0.0107(6) 0.0102(5) -0.0043(5) 0.000 0.000
Co1 0.0086(10) 0.0072(10) 0.0079(9) 0.0004(7) 0.000 0.000
Co2 0.0032(18) 0.017(2) 0.0096(18) 0.000 -0.0028(14) 0.000
Co3 0.0073(8) 0.0083(8) 0.0101(8) 0.0020(6) -0.0014(6) -0.0016(6)
Co4 0.0092(14) 0.0048(14) 0.0176(14) -0.0055(12) 0.0030(11) -0.0027(11)
Fe5 0.011(2) 0.012(2) 0.027(2) 0.000 0.0023(16) 0.000
Fe6 0.018(2) 0.015(2) 0.024(2) -0.0016(18) 0.000 0.000
Fe1 0.0086(10) 0.0072(10) 0.0079(9) 0.0004(7) 0.000 0.000
Fe2 0.0032(18) 0.017(2) 0.0096(18) 0.000 -0.0028(14) 0.000
Fe3 0.0073(8) 0.0083(8) 0.0101(8) 0.0020(6) -0.0014(6) -0.0016(6)
Fe4 0.0092(14) 0.0048(14) 0.0176(14) -0.0055(12) 0.0030(11) -0.0027(11)
Co5 0.011(2) 0.012(2) 0.027(2) 0.000 0.0023(16) 0.000
Co6 0.018(2) 0.015(2) 0.024(2) -0.0016(18) 0.000 0.000
P1 0.0059(14) 0.0057(14) 0.0075(14) 0.000 -0.0003(9) 0.000
P2 0.0048(14) 0.0051(14) 0.0065(14) -0.0007(9) 0.000 0.000
Si1 0.002(2) 0.002(2) 0.005(2) 0.000 -0.0008(18) 0.000
Si2 0.008(2) 0.007(2) 0.005(2) -0.002(2) 0.000 0.000
Na1 0.014(5) 0.005(4) 0.028(5) -0.004(4) 0.000 0.000
Na3 0.022(4) 0.016(4) 0.015(3) 0.007(3) -0.007(3) 0.000(3)
Na4 0.015(5) 0.029(5) 0.028(5) 0.004(5) 0.000 0.000
Na5 0.055(5) 0.024(4) 0.048(5) -0.015(4) 0.033(4) -0.010(4)
Na6 0.031(5) 0.054(6) 0.069(6) 0.001(5) 0.017(4) 0.004(4)
Na7 0.084(12) 0.093(12) 0.086(12) 0.004(9) 0.008(9) -0.005(9)
O1 0.010(3) 0.008(3) 0.015(3) 0.002(3) 0.001(3) -0.001(3)
O2 0.011(3) 0.009(3) 0.013(3) 0.000 0.002(3) 0.000
O3 0.013(3) 0.007(3) 0.023(3) -0.004(3) -0.002(3) 0.005(3)
O4 0.008(3) 0.006(3) 0.013(3) 0.000 0.000(3) 0.000
O5 0.010(3) 0.008(3) 0.017(3) 0.001(3) 0.000 0.000
O6 0.012(4) 0.009(4) 0.021(4) 0.000 -0.002(3) 0.000
O7 0.013(4) 0.007(4) 0.015(4) 0.002(4) 0.000 0.000
O8 0.014(3) 0.012(3) 0.018(3) -0.002(3) -0.002(3) 0.001(3)
O9 0.007(7) 0.031(8) 0.015(7) 0.000 0.001(6) 0.000
O10 0.012(3) 0.011(3) 0.015(3) 0.002(3) 0.003(3) 0.000(3)
O11 0.010(3) 0.008(3) 0.017(3) 0.001(3) -0.005(3) -0.001(3)
O12 0.014(3) 0.009(3) 0.014(3) 0.002(3) 0.000 0.000
O13 0.014(3) 0.011(3) 0.020(3) 0.002(3) -0.004(3) 0.001(3)
O14 0.013(4) 0.010(4) 0.019(4) 0.005(4) 0.000 0.000
O15 0.018(3) 0.010(3) 0.020(3) 0.002(3) 0.000(3) 0.002(3)
O16 0.020(3) 0.014(3) 0.022(3) 0.001(3) 0.003(3) 0.001(3)
O17 0.012(3) 0.012(3) 0.022(3) -0.001(3) 0.001(3) 0.001(3)
O18 0.020(4) 0.008(4) 0.021(4) 0.000(4) 0.001(4) 0.001(4)
O19 0.015(4) 0.013(4) 0.016(4) -0.002(3) 0.000 0.000
O20 0.021(4) 0.016(4) 0.024(4) 0.002(4) 0.000 0.000
O21 0.016(3) 0.017(3) 0.019(3) 0.001(3) -0.001(3) 0.001(3)
O22 0.014(3) 0.011(3) 0.020(3) 0.001(3) -0.004(3) 0.001(3)
O23 0.012(3) 0.010(3) 0.017(3) -0.003(3) -0.001(3) -0.001(3)
O24 0.016(3) 0.013(3) 0.019(3) 0.000(3) 0.002(3) 0.000(3)
O25 0.014(3) 0.010(3) 0.021(3) 0.000(3) -0.001(3) 0.003(3)
O26 0.012(3) 0.011(3) 0.023(3) 0.003(3) -0.005(3) -0.005(3)
O27 0.016(3) 0.015(3) 0.022(3) -0.004(3) 0.001(3) 0.001(3)
O28 0.016(4) 0.015(4) 0.020(4) 0.000 0.002(3) 0.000
O29 0.020(4) 0.020(4) 0.023(4) 0.000 0.003(4) 0.000
O30 0.013(4) 0.016(4) 0.019(4) 0.000 0.004(4) 0.000
O31 0.018(4) 0.016(4) 0.020(4) 0.000(3) -0.002(3) 0.004(3)
O32 0.019(3) 0.015(3) 0.019(3) -0.001(3) 0.005(3) -0.001(3)
O33 0.017(3) 0.018(3) 0.022(3) -0.003(3) 0.003(3) 0.002(3)
O34 0.018(3) 0.015(3) 0.022(3) 0.000(3) 0.004(3) -0.004(3)
O35 0.016(3) 0.010(3) 0.019(3) 0.005(3) -0.006(3) -0.002(3)
O36 0.028(7) 0.010(6) 0.045(7) 0.000(6) 0.007(6) -0.004(5)
O37 0.010(4) 0.014(4) 0.017(4) 0.000 0.000(3) 0.000
O38 0.026(7) 0.023(7) 0.033(7) 0.004(6) -0.020(6) -0.006(6)
O39 0.014(3) 0.016(3) 0.020(3) 0.003(3) 0.001(3) 0.001(3)
O40 0.018(3) 0.014(3) 0.021(3) 0.000(3) 0.003(3) -0.003(3)
O41 0.015(6) 0.028(7) 0.026(6) -0.010(6) -0.001(5) 0.009(5)
O42 0.019(4) 0.016(4) 0.030(4) -0.006(4) 0.004(4) -0.004(4)
O43 0.024(4) 0.025(4) 0.029(4) 0.000 0.000(4) 0.000
O44 0.042(4) 0.026(4) 0.035(4) 0.004(4) 0.000 0.000
O45 0.027(4) 0.022(4) 0.030(3) -0.005(3) 0.004(3) -0.004(3)
O46 0.027(9) 0.024(9) 0.030(9) -0.004(8) 0.000 0.000
O47 0.018(4) 0.011(4) 0.015(4) 0.000(4) 0.000 0.000
O48 0.023(6) 0.035(7) 0.019(6) 0.012(6) 0.008(5) -0.008(6)
O49 0.031(4) 0.025(4) 0.037(4) 0.009(4) -0.008(3) -0.003(3)
O50 0.041(7) 0.030(7) 0.020(6) 0.004(6) 0.013(6) -0.005(6)
O51 0.016(5) 0.015(5) 0.020(5) 0.000 0.000 0.000
O54 0.035(10) 0.033(10) 0.026(9) 0.002(8) 0.000 0.000
O58 0.015(7) 0.026(7) 0.037(7) -0.004(6) 0.000(5) -0.008(6)
Na2 0.020(6) 0.005(6) 0.013(5) 0.000 0.000 0.000
O57 0.011(5) 0.023(5) 0.024(5) -0.002(4) 0.001(4) 0.003(4)
O52A 0.033(9) 0.033(9) 0.023(8) 0.000 0.003(8) 0.000
O52B 0.044(10) 0.033(9) 0.032(9) 0.000 0.012(8) 0.000
O55 0.029(5) 0.023(5) 0.030(4) -0.002(4) -0.001(4) 0.001(4)
O56 0.018(6) 0.022(6) 0.018(6) 0.000 0.000 0.000
O60 0.058(10) 0.037(9) 0.067(10) 0.006(8) -0.014(9) -0.010(8)
O62 0.022(5) 0.018(5) 0.028(5) 0.000 -0.001(4) 0.000
O61 0.033(5) 0.029(5) 0.039(5) -0.010(4) -0.014(4) 0.005(4)
O63 0.034(8) 0.044(8) 0.041(8) 0.000 -0.007(7) 0.000
O59 0.056(7) 0.060(8) 0.070(8) -0.012(7) 0.006(6) -0.011(7)
O70 0.057(8) 0.059(8) 0.048(8) 0.007(7) 0.004(7) -0.009(7)
O67 0.053(8) 0.063(8) 0.076(8) 0.006(7) 0.026(7) -0.004(7)
O66 0.088(13) 0.120(15) 0.058(11) 0.013(11) 0.015(10) 0.003(12)
O69 0.070(10) 0.042(10) 0.055(10) 0.004(9) 0.000 0.000
C2 0.046(13) 0.077(16) 0.089(16) -0.062(14) -0.010(13) -0.009(13)
O65 0.071(7) 0.054(7) 0.067(7) 0.004(6) -0.016(6) 0.001(6)
O64 0.075(8) 0.077(8) 0.086(8) 0.001(7) -0.002(7) -0.004(7)
C1 0.075(12) 0.074(12) 0.058(12) 0.007(9) -0.001(9) 0.006(9)
O68 0.087(11) 0.104(12) 0.071(10) -0.006(10) 0.025(9) 0.007(10)
O72 0.053(7) 0.045(7) 0.040(7) -0.003(6) 0.000 0.000
O71 0.049(6) 0.061(6) 0.060(6) 0.004(6) 0.014(6) -0.008(6)
O75A 0.040(10) 0.021(9) 0.005(8) 0.000 0.000 0.000
O75B 0.048(10) 0.040(10) 0.039(10) 0.000 0.000 0.000

loop_
_atom_type_symbol
_atom_type_description
_atom_type_scat_dispersion_real
_atom_type_scat_dispersion_imag
_atom_type_scat_source
Co Co -2.3653 3.6143 'International Tables Vol C Tables 4.2.6.8 and 6.1.1.4'
Fe Fe -1.1336 3.1974 'International Tables Vol C Tables 4.2.6.8 and 6.1.1.4'
Na Na 0.1353 0.1239 'International Tables Vol C Tables 4.2.6.8 and 6.1.1.4'
O O 0.0492 0.0322 'International Tables Vol C Tables 4.2.6.8 and 6.1.1.4'
P P 0.2955 0.4335 'International Tables Vol C Tables 4.2.6.8 and 6.1.1.4'
Si Si 0.2541 0.3302 'International Tables Vol C Tables 4.2.6.8 and 6.1.1.4'
W W -5.4734 5.5774 'International Tables Vol C Tables 4.2.6.8 and 6.1.1.4'
C C 0.0181 0.0091 'International Tables Vol C Tables 4.2.6.8 and 6.1.1.4'

loop_
_geom_angle_atom_site_label_1
_geom_angle_atom_site_label_2
_geom_angle_atom_site_label_3
_geom_angle
_geom_angle_site_symmetry_1
_geom_angle_site_symmetry_3
O22 W1 O17 103.5(6) . .
O22 W1 O11 105.8(6) . .
O17 W1 O11 90.1(5) . .
O22 W1 O6 96.2(6) . .
O17 W1 O6 88.5(6) . .
O11 W1 O6 157.6(6) . .
O22 W1 O3 98.9(5) . .
O17 W1 O3 157.3(5) . .
O11 W1 O3 87.1(5) . .
O6 W1 O3 85.7(6) . .
O22 W1 O4 165.9(5) . .
O17 W1 O4 85.1(6) . .
O11 W1 O4 85.0(5) . .
O6 W1 O4 72.6(5) . .
O3 W1 O4 72.2(5) . .
O22 W1 Na3 92.0(4) . .
O17 W1 Na3 132.9(4) . .
O11 W1 Na3 42.9(4) . .
O6 W1 Na3 134.2(5) . .
O3 W1 Na3 48.5(4) . .
O4 W1 Na3 90.0(4) . .
O9 W2 O8 102.4(5) . .
O9 W2 O8 102.4(5) . 7_565
O8 W2 O8 90.1(8) . 7_565
O9 W2 O3 98.2(5) . .
O8 W2 O3 87.9(5) . .
O8 W2 O3 159.2(5) 7_565 .
O9 W2 O3 98.2(5) . 7_565
O8 W2 O3 159.2(5) . 7_565
O8 W2 O3 87.9(5) 7_565 7_565
O3 W2 O3 86.7(7) . 7_565
O9 W2 O4 167.9(7) . .
O8 W2 O4 86.0(5) . .
O8 W2 O4 86.0(5) 7_565 .
O3 W2 O4 73.2(5) . .
O3 W2 O4 73.2(5) 7_565 .
O9 W2 Na3 90.05(11) . .
O8 W2 Na3 43.4(4) . .
O8 W2 Na3 133.6(4) 7_565 .
O3 W2 Na3 48.2(4) . .
O3 W2 Na3 134.8(4) 7_565 .
O4 W2 Na3 90.27(11) . .
O9 W2 Na3 90.05(11) . 7_565
O8 W2 Na3 133.6(4) . 7_565
O8 W2 Na3 43.4(4) 7_565 7_565
O3 W2 Na3 134.8(4) . 7_565
O3 W2 Na3 48.2(4) 7_565 7_565
O4 W2 Na3 90.27(11) . 7_565
Na3 W2 Na3 176.9(2) . 7_565
O18 W3 O15 101.5(6) . .
O18 W3 O25 100.3(6) . .
O15 W3 O25 94.2(5) . .
O18 W3 O7 99.5(6) . .
O15 W3 O7 92.2(6) . .
O25 W3 O7 157.5(6) . .
O18 W3 O13 98.4(5) . .
O15 W3 O13 160.1(5) . .
O25 W3 O13 82.6(5) . .
O7 W3 O13 84.0(6) . .
O18 W3 O5 173.9(5) . .
O15 W3 O5 78.4(6) . .
O25 W3 O5 85.8(5) . .
O7 W3 O5 74.4(5) . .
O13 W3 O5 81.8(5) . .
O38 W4 O35 102.2(6) . .
O38 W4 O23 100.9(6) . .
O35 W4 O23 94.1(5) . .
O38 W4 O26 98.3(6) . .
O35 W4 O26 94.1(5) . .
O23 W4 O26 157.1(5) . .
O38 W4 O11 96.0(5) . .
O35 W4 O11 161.8(5) . .
O23 W4 O11 83.0(5) . .
O26 W4 O11 82.6(5) . .
O38 W4 O1 173.5(6) . .
O35 W4 O1 78.4(5) . .
O23 W4 O1 85.6(5) . .
O26 W4 O1 75.2(5) . .
O11 W4 O1 83.5(4) . .
O38 W4 Na3 85.0(4) . .
O35 W4 Na3 137.5(4) . .
O23 W4 Na3 126.1(4) . .
O26 W4 Na3 43.5(4) . .
O11 W4 Na3 43.2(4) . .
O1 W4 Na3 90.2(3) . .
O41 W5 O33 102.5(6) . .
O41 W5 O23 100.6(6) . .
O33 W5 O23 93.7(6) . .
O41 W5 O30 99.1(7) . .
O33 W5 O30 93.7(7) . .
O23 W5 O30 156.9(6) . .
O41 W5 O17 95.8(6) . .
O33 W5 O17 161.8(5) . .
O23 W5 O17 82.5(5) . .
O30 W5 O17 83.6(6) . .
O41 W5 O2 173.3(6) . .
O33 W5 O2 79.2(6) . .
O23 W5 O2 85.7(5) . .
O30 W5 O2 74.3(5) . .
O17 W5 O2 82.7(5) . .
O48 W6 O39 101.8(6) . .
O48 W6 O37 101.8(7) . .
O39 W6 O37 94.4(7) . .
O48 W6 O26 98.2(6) . .
O39 W6 O26 93.4(5) . .
O37 W6 O26 156.6(6) . .
O48 W6 O8 97.5(6) . .
O39 W6 O8 160.7(5) . .
O37 W6 O8 82.8(6) . .
O26 W6 O8 82.6(5) . .
O48 W6 O1 172.8(6) . .
O39 W6 O1 77.8(5) . .
O37 W6 O1 85.4(6) . .
O26 W6 O1 74.7(5) . .
O8 W6 O1 82.9(4) . .
O48 W6 Na3 86.2(5) . .
O39 W6 Na3 136.3(4) . .
O37 W6 Na3 126.3(5) . .
O26 W6 Na3 42.9(4) . .
O8 W6 Na3 43.6(4) . .
O1 W6 Na3 89.2(3) . .
O36 W7 O13 103.4(6) . .
O36 W7 O24 103.3(6) . .
O13 W7 O24 89.5(5) . .
O36 W7 O14 97.7(6) . .
O13 W7 O14 88.9(6) . .
O24 W7 O14 158.7(6) . .
O36 W7 O31 99.0(6) . .
O13 W7 O31 157.4(5) . .
O24 W7 O31 87.5(5) . .
O14 W7 O31 85.8(6) . .
O36 W7 O12 169.6(6) . .
O13 W7 O12 83.2(6) . .
O24 W7 O12 84.5(5) . .
O14 W7 O12 74.2(5) . .
O31 W7 O12 74.2(5) . .
O42 W8 O27 101.7(6) . .
O42 W8 O25 101.2(6) . .
O27 W8 O25 94.8(5) . .
O42 W8 O34 99.6(6) . .
O27 W8 O34 90.6(6) . .
O25 W8 O34 157.0(5) . .
O42 W8 O24 97.8(6) . .
O27 W8 O24 160.3(5) . .
O25 W8 O24 83.4(5) . .
O34 W8 O24 84.1(5) . .
O42 W8 O10 173.8(5) . .
O27 W8 O10 77.6(5) . .
O25 W8 O10 85.0(5) . .
O34 W8 O10 74.3(5) . .
O24 W8 O10 82.8(5) . .
O50 W9 O40 101.5(7) . .
O50 W9 O47 102.6(7) . .
O40 W9 O47 93.2(7) . .
O50 W9 O34 99.7(7) . .
O40 W9 O34 92.5(6) . .
O47 W9 O34 155.4(6) . .
O50 W9 O32 99.2(6) . .
O40 W9 O32 159.3(5) . .
O47 W9 O32 82.5(6) . .
O34 W9 O32 83.8(5) . .
O50 W9 O10 173.0(6) . .
O40 W9 O10 77.6(5) . .
O47 W9 O10 84.5(6) . .
O34 W9 O10 73.4(5) . .
O32 W9 O10 81.8(5) . .
O46 W10 O32 103.4(6) . 8_755
O46 W10 O32 103.4(6) . .
O32 W10 O32 89.6(8) 8_755 .
O46 W10 O31 98.4(6) . .
O32 W10 O31 158.0(5) 8_755 .
O32 W10 O31 87.9(6) . .
O46 W10 O31 98.4(6) . 8_755
O32 W10 O31 87.9(6) 8_755 8_755
O32 W10 O31 158.0(5) . 8_755
O31 W10 O31 86.2(8) . 8_755
O46 W10 O12 169.1(8) . .
O32 W10 O12 84.2(5) 8_755 .
O32 W10 O12 84.2(5) . .
O31 W10 O12 73.8(5) . .
O31 W10 O12 73.8(5) 8_755 .
O44 Co1 O21 95.2(6) . .
O44 Co1 O21 95.2(6) . 8_755
O21 Co1 O21 85.1(7) . 8_755
O44 Co1 O15 88.5(6) . 8_755
O21 Co1 O15 176.2(6) . 8_755
O21 Co1 O15 93.6(5) 8_755 8_755
O44 Co1 O15 88.5(6) . .
O21 Co1 O15 93.6(5) . .
O21 Co1 O15 176.2(6) 8_755 .
O15 Co1 O15 87.5(7) 8_755 .
O44 Co1 O5 160.7(8) . .
O21 Co1 O5 99.0(5) . .
O21 Co1 O5 99.0(5) 8_755 .
O15 Co1 O5 77.6(5) 8_755 .
O15 Co1 O5 77.6(5) . .
O44 Co1 Na5 49.6(4) . .
O21 Co1 Na5 141.1(4) . .
O21 Co1 Na5 82.8(4) 8_755 .
O15 Co1 Na5 42.0(4) 8_755 .
O15 Co1 Na5 100.4(4) . .
O5 Co1 Na5 119.3(3) . .
O44 Co1 Na5 49.6(4) . 8_755
O21 Co1 Na5 82.8(4) . 8_755
O21 Co1 Na5 141.1(4) 8_755 8_755
O15 Co1 Na5 100.4(4) 8_755 8_755
O15 Co1 Na5 42.0(4) . 8_755
O5 Co1 Na5 119.3(3) . 8_755
Na5 Co1 Na5 83.8(4) . 8_755
O16 Co2 O16 84.5(8) . 7_565
O16 Co2 O43 96.0(6) . .
O16 Co2 O43 96.0(6) 7_565 .
O16 Co2 O33 173.1(6) . 7_565
O16 Co2 O33 93.3(5) 7_565 7_565
O43 Co2 O33 90.7(6) . 7_565
O16 Co2 O33 93.3(5) . .
O16 Co2 O33 173.1(6) 7_565 .
O43 Co2 O33 90.7(6) . .
O33 Co2 O33 88.3(8) 7_565 .
O16 Co2 O2 97.7(5) . .
O16 Co2 O2 97.7(5) 7_565 .
O43 Co2 O2 161.5(7) . .
O33 Co2 O2 76.1(5) 7_565 .
O33 Co2 O2 76.1(5) . .
O49 Co3 O16 94.6(6) . .
O49 Co3 O28 95.6(7) . .
O16 Co3 O28 84.9(6) . .
O49 Co3 O35 89.1(6) . .
O16 Co3 O35 93.7(5) . .
O28 Co3 O35 175.1(6) . .
O49 Co3 O39 91.6(6) . .
O16 Co3 O39 173.7(5) . .
O28 Co3 O39 93.1(6) . .
O35 Co3 O39 87.9(5) . .
O49 Co3 O1 162.0(5) . .
O16 Co3 O1 97.4(5) . .
O28 Co3 O1 98.8(6) . .
O35 Co3 O1 76.8(5) . .
O39 Co3 O1 76.9(5) . .
O49 Co3 Na5 48.2(5) . 8_755
O16 Co3 Na5 83.8(4) . 8_755
O28 Co3 Na5 140.7(5) . 8_755
O35 Co3 Na5 43.4(4) . 8_755
O39 Co3 Na5 101.5(4) . 8_755
O1 Co3 Na5 119.9(4) . 8_755
O21 Co4 O45 96.6(6) . .
O21 Co4 O19 83.9(6) . .
O45 Co4 O19 94.2(6) . .
O21 Co4 O27 94.9(5) . .
O45 Co4 O27 92.4(6) . .
O19 Co4 O27 173.3(6) . .
O21 Co4 O40 172.9(5) . .
O45 Co4 O40 89.7(5) . .
O19 Co4 O40 92.3(6) . .
O27 Co4 O40 88.2(5) . .
O21 Co4 O10 97.1(5) . .
O45 Co4 O10 163.0(5) . .
O19 Co4 O10 97.2(6) . .
O27 Co4 O10 76.4(5) . .
O40 Co4 O10 77.3(5) . .
O20 Fe5 O20 82.0(8) . 2_655
O20 Fe5 O28 100.0(6) . .
O20 Fe5 O28 100.0(6) 2_655 .
O20 Fe5 O29 82.6(6) . .
O20 Fe5 O29 82.6(6) 2_655 .
O28 Fe5 O29 176.5(7) . .
O20 Fe5 O16 101.9(5) . .
O20 Fe5 O16 174.5(6) 2_655 .
O28 Fe5 O16 75.6(5) . .
O29 Fe5 O16 101.7(5) . .
O20 Fe5 O16 174.5(6) . 7_565
O20 Fe5 O16 101.9(5) 2_655 7_565
O28 Fe5 O16 75.6(5) . 7_565
O29 Fe5 O16 101.7(5) . 7_565
O16 Fe5 O16 74.0(7) . 7_565
O19 Fe6 O29 101.7(6) . .
O19 Fe6 O29 101.7(6) . 2_655
O29 Fe6 O29 81.8(8) . 2_655
O19 Fe6 O21 74.4(5) . 8_755
O29 Fe6 O21 175.2(6) . 8_755
O29 Fe6 O21 101.7(5) 2_655 8_755
O19 Fe6 O21 74.4(5) . .
O29 Fe6 O21 101.7(5) . .
O29 Fe6 O21 175.2(6) 2_655 .
O21 Fe6 O21 74.7(7) 8_755 .
O19 Fe6 O20 174.7(7) . .
O29 Fe6 O20 82.2(6) . .
O29 Fe6 O20 82.2(6) 2_655 .
O21 Fe6 O20 101.5(5) 8_755 .
O21 Fe6 O20 101.5(5) . .
O44 Fe1 O21 95.2(6) . .
O44 Fe1 O21 95.2(6) . 8_755
O21 Fe1 O21 85.1(7) . 8_755
O44 Fe1 O15 88.5(6) . 8_755
O21 Fe1 O15 176.2(6) . 8_755
O21 Fe1 O15 93.6(5) 8_755 8_755
O44 Fe1 O15 88.5(6) . .
O21 Fe1 O15 93.6(5) . .
O21 Fe1 O15 176.2(6) 8_755 .
O15 Fe1 O15 87.5(7) 8_755 .
O44 Fe1 O5 160.7(8) . .
O21 Fe1 O5 99.0(5) . .
O21 Fe1 O5 99.0(5) 8_755 .
O15 Fe1 O5 77.6(5) 8_755 .
O15 Fe1 O5 77.6(5) . .
O44 Fe1 Na5 49.6(4) . .
O21 Fe1 Na5 141.1(4) . .
O21 Fe1 Na5 82.8(4) 8_755 .
O15 Fe1 Na5 42.0(4) 8_755 .
O15 Fe1 Na5 100.4(4) . .
O5 Fe1 Na5 119.3(3) . .
O44 Fe1 Na5 49.6(4) . 8_755
O21 Fe1 Na5 82.8(4) . 8_755
O21 Fe1 Na5 141.1(4) 8_755 8_755
O15 Fe1 Na5 100.4(4) 8_755 8_755
O15 Fe1 Na5 42.0(4) . 8_755
O5 Fe1 Na5 119.3(3) . 8_755
Na5 Fe1 Na5 83.8(4) . 8_755
O16 Fe2 O16 84.5(8) . 7_565
O16 Fe2 O43 96.0(6) . .
O16 Fe2 O43 96.0(6) 7_565 .
O16 Fe2 O33 173.1(6) . 7_565
O16 Fe2 O33 93.3(5) 7_565 7_565
O43 Fe2 O33 90.7(6) . 7_565
O16 Fe2 O33 93.3(5) . .
O16 Fe2 O33 173.1(6) 7_565 .
O43 Fe2 O33 90.7(6) . .
O33 Fe2 O33 88.3(8) 7_565 .
O16 Fe2 O2 97.7(5) . .
O16 Fe2 O2 97.7(5) 7_565 .
O43 Fe2 O2 161.5(7) . .
O33 Fe2 O2 76.1(5) 7_565 .
O33 Fe2 O2 76.1(5) . .
O49 Fe3 O16 94.6(6) . .
O49 Fe3 O28 95.6(7) . .
O16 Fe3 O28 84.9(6) . .
O49 Fe3 O35 89.1(6) . .
O16 Fe3 O35 93.7(5) . .
O28 Fe3 O35 175.1(6) . .
O49 Fe3 O39 91.6(6) . .
O16 Fe3 O39 173.7(5) . .
O28 Fe3 O39 93.1(6) . .
O35 Fe3 O39 87.9(5) . .
O49 Fe3 O1 162.0(5) . .
O16 Fe3 O1 97.4(5) . .
O28 Fe3 O1 98.8(6) . .
O35 Fe3 O1 76.8(5) . .
O39 Fe3 O1 76.9(5) . .
O49 Fe3 Na5 48.2(5) . 8_755
O16 Fe3 Na5 83.8(4) . 8_755
O28 Fe3 Na5 140.7(5) . 8_755
O35 Fe3 Na5 43.4(4) . 8_755
O39 Fe3 Na5 101.5(4) . 8_755
O1 Fe3 Na5 119.9(4) . 8_755
O21 Fe4 O45 96.6(6) . .
O21 Fe4 O19 83.9(6) . .
O45 Fe4 O19 94.2(6) . .
O21 Fe4 O27 94.9(5) . .
O45 Fe4 O27 92.4(6) . .
O19 Fe4 O27 173.3(6) . .
O21 Fe4 O40 172.9(5) . .
O45 Fe4 O40 89.7(5) . .
O19 Fe4 O40 92.3(6) . .
O27 Fe4 O40 88.2(5) . .
O21 Fe4 O10 97.1(5) . .
O45 Fe4 O10 163.0(5) . .
O19 Fe4 O10 97.2(6) . .
O27 Fe4 O10 76.4(5) . .
O40 Fe4 O10 77.3(5) . .
O20 Co5 O20 82.0(8) . 2_655
O20 Co5 O28 100.0(6) . .
O20 Co5 O28 100.0(6) 2_655 .
O20 Co5 O29 82.6(6) . .
O20 Co5 O29 82.6(6) 2_655 .
O28 Co5 O29 176.5(7) . .
O20 Co5 O16 101.9(5) . .
O20 Co5 O16 174.5(6) 2_655 .
O28 Co5 O16 75.6(5) . .
O29 Co5 O16 101.7(5) . .
O20 Co5 O16 174.5(6) . 7_565
O20 Co5 O16 101.9(5) 2_655 7_565
O28 Co5 O16 75.6(5) . 7_565
O29 Co5 O16 101.7(5) . 7_565
O16 Co5 O16 74.0(7) . 7_565
O19 Co6 O29 101.7(6) . .
O19 Co6 O29 101.7(6) . 2_655
O29 Co6 O29 81.8(8) . 2_655
O19 Co6 O21 74.4(5) . 8_755
O29 Co6 O21 175.2(6) . 8_755
O29 Co6 O21 101.7(5) 2_655 8_755
O19 Co6 O21 74.4(5) . .
O29 Co6 O21 101.7(5) . .
O29 Co6 O21 175.2(6) 2_655 .
O21 Co6 O21 74.7(7) 8_755 .
O19 Co6 O20 174.7(7) . .
O29 Co6 O20 82.2(6) . .
O29 Co6 O20 82.2(6) 2_655 .
O21 Co6 O20 101.5(5) 8_755 .
O21 Co6 O20 101.5(5) . .
O43 P1 O45 108.0(8) . .
O43 P1 O45 108.0(8) . 7_565
O45 P1 O45 106.6(12) . 7_565
O43 P1 O29 111.9(11) . .
O45 P1 O29 111.0(7) . .
O45 P1 O29 111.0(7) 7_565 .
O44 P2 O49 106.3(8) . .
O44 P2 O49 106.3(8) . 8_755
O49 P2 O49 112.2(12) . 8_755
O44 P2 O20 112.2(12) . .
O49 P2 O20 109.9(7) . .
O49 P2 O20 109.9(7) 8_755 .
O44 P2 Na5 54.5(4) . 8_755
O49 P2 Na5 51.8(6) . 8_755
O49 P2 Na5 125.0(6) 8_755 8_755
O20 P2 Na5 125.1(4) . 8_755
O44 P2 Na5 54.5(4) . .
O49 P2 Na5 125.0(6) . .
O49 P2 Na5 51.8(6) 8_755 .
O20 P2 Na5 125.1(4) . .
Na5 P2 Na5 91.8(4) 8_755 .
O1 Si1 O1 108.5(9) 7_565 .
O1 Si1 O2 109.3(6) 7_565 .
O1 Si1 O2 109.3(6) . .
O1 Si1 O4 110.1(5) 7_565 .
O1 Si1 O4 110.1(5) . .
O2 Si1 O4 109.6(9) . .
O10 Si2 O10 111.7(9) 8_755 .
O10 Si2 O5 108.5(5) 8_755 .
O10 Si2 O5 108.5(5) . .
O10 Si2 O12 110.7(6) 8_755 .
O10 Si2 O12 110.7(6) . .
O5 Si2 O12 106.6(9) . .
O7 Na1 O57 92.3(5) 5_666 2
O7 Na1 O57 92.3(5) 5_666 7_565
O57 Na1 O57 76.7(7) 2 7_565
O7 Na1 O22 98.2(5) 5_666 8_655
O57 Na1 O22 96.7(4) 2 8_655
O57 Na1 O22 167.9(6) 7_565 8_655
O7 Na1 O22 98.2(5) 5_666 .
O57 Na1 O22 167.9(6) 2 .
O57 Na1 O22 96.7(4) 7_565 .
O22 Na1 O22 87.8(7) 8_655 .
O7 Na1 O51 169.4(8) 5_666 .
O57 Na1 O51 79.4(6) 2 .
O57 Na1 O51 79.4(6) 7_565 .
O22 Na1 O51 89.4(6) 8_655 .
O22 Na1 O51 89.4(6) . .
O7 Na1 Na2 122.0(6) 5_666 .
O57 Na1 Na2 46.7(4) 2 .
O57 Na1 Na2 46.7(4) 7_565 .
O22 Na1 Na2 121.6(4) 8_655 .
O22 Na1 Na2 121.6(4) . .
O51 Na1 Na2 47.4(6) . .
O7 Na1 Na4 89.4(5) 5_666 .
O57 Na1 Na4 141.6(3) 2 .
O57 Na1 Na4 141.6(3) 7_565 .
O22 Na1 Na4 45.2(3) 8_655 .
O22 Na1 Na4 45.2(3) . .
O51 Na1 Na4 101.1(7) . .
Na2 Na1 Na4 148.6(4) . .
O60 Na3 O18 84.6(6) . 5_666
O60 Na3 O70 86.7(7) . .
O18 Na3 O70 95.5(6) 5_666 .
O60 Na3 O11 121.2(6) . .
O18 Na3 O11 88.1(5) 5_666 .
O70 Na3 O11 152.1(6) . .
O60 Na3 O26 82.5(6) . .
O18 Na3 O26 136.1(5) 5_666 .
O70 Na3 O26 125.2(6) . .
O11 Na3 O26 64.0(4) . .
O60 Na3 O8 130.3(7) . .
O18 Na3 O8 145.0(5) 5_666 .
O70 Na3 O8 85.6(6) . .
O11 Na3 O8 76.0(4) . .
O26 Na3 O8 63.1(4) . .
O60 Na3 O3 168.0(6) . .
O18 Na3 O3 83.8(4) 5_666 .
O70 Na3 O3 91.4(6) . .
O11 Na3 O3 61.5(4) . .
O26 Na3 O3 108.1(5) . .
O8 Na3 O3 61.2(4) . .
O60 Na3 W1 144.2(6) . .
O18 Na3 W1 75.8(3) 5_666 .
O70 Na3 W1 124.4(5) . .
O11 Na3 W1 30.5(3) . .
O26 Na3 W1 91.1(3) . .
O8 Na3 W1 74.8(3) . .
O3 Na3 W1 33.7(3) . .
O60 Na3 W2 156.3(6) . .
O18 Na3 W2 115.5(4) 5_666 .
O70 Na3 W2 79.3(5) . .
O11 Na3 W2 74.2(3) . .
O26 Na3 W2 90.0(3) . .
O8 Na3 W2 30.3(3) . .
O3 Na3 W2 33.1(3) . .
W1 Na3 W2 57.85(11) . .
O60 Na3 W4 94.7(5) . .
O18 Na3 W4 107.9(4) 5_666 .
O70 Na3 W4 156.6(6) . .
O11 Na3 W4 34.2(3) . .
O26 Na3 W4 32.6(3) . .
O8 Na3 W4 75.7(3) . .
O3 Na3 W4 91.8(3) . .
W1 Na3 W4 64.35(12) . .
W2 Na3 W4 90.88(16) . .
O60 Na3 W6 100.5(5) . .
O18 Na3 W6 163.7(4) 5_666 .
O70 Na3 W6 100.2(5) . .
O11 Na3 W6 76.0(3) . .
O26 Na3 W6 31.8(3) . .
O8 Na3 W6 34.0(3) . .
O3 Na3 W6 91.5(3) . .
W1 Na3 W6 91.63(16) . .
W2 Na3 W6 63.94(13) . .
W4 Na3 W6 56.53(10) . .
O55 Na4 O55 94.3(8) . 8_655
O55 Na4 O54 81.7(6) . .
O55 Na4 O54 81.7(6) 8_655 .
O55 Na4 O69 91.0(7) . .
O55 Na4 O69 91.0(7) 8_655 .
O54 Na4 O69 169.2(10) . .
O55 Na4 O22 175.1(6) . 8_655
O55 Na4 O22 89.8(5) 8_655 8_655
O54 Na4 O22 96.3(6) . 8_655
O69 Na4 O22 91.6(7) . 8_655
O55 Na4 O22 89.8(5) . .
O55 Na4 O22 175.1(6) 8_655 .
O54 Na4 O22 96.3(6) . .
O69 Na4 O22 91.6(7) . .
O22 Na4 O22 85.9(7) 8_655 .
O55 Na4 Na1 131.0(4) . .
O55 Na4 Na1 131.0(4) 8_655 .
O54 Na4 Na1 87.1(6) . .
O69 Na4 Na1 103.7(8) . .
O22 Na4 Na1 44.2(3) 8_655 .
O22 Na4 Na1 44.2(3) . .
O58 Na5 O15 83.5(5) . 8_755
O58 Na5 O35 105.4(5) . 8_755
O15 Na5 O35 157.9(7) 8_755 8_755
O58 Na5 O64 70.9(7) . .
O15 Na5 O64 85.0(7) 8_755 .
O35 Na5 O64 79.1(7) 8_755 .
O58 Na5 O65 84.8(7) . .
O15 Na5 O65 124.7(7) 8_755 .
O35 Na5 O65 76.9(6) 8_755 .
O64 Na5 O65 139.6(9) . .
O58 Na5 O59 116.6(7) . .
O15 Na5 O59 78.7(6) 8_755 .
O35 Na5 O59 79.2(6) 8_755 .
O64 Na5 O59 47.4(8) . .
O65 Na5 O59 151.5(8) . .
O58 Na5 O49 149.9(7) . 8_755
O15 Na5 O49 116.0(5) 8_755 8_755
O35 Na5 O49 65.4(5) 8_755 8_755
O64 Na5 O49 130.1(8) . 8_755
O65 Na5 O49 65.4(6) . 8_755
O59 Na5 O49 90.7(6) . 8_755
O58 Na5 O44 133.4(7) . .
O15 Na5 O44 65.0(6) 8_755 .
O35 Na5 O44 116.8(6) 8_755 .
O64 Na5 O44 134.0(8) . .
O65 Na5 O44 86.1(7) . .
O59 Na5 O44 91.0(7) . .
O49 Na5 O44 52.2(6) 8_755 .
O58 Na5 C1 96.0(9) . .
O15 Na5 C1 80.7(8) 8_755 .
O35 Na5 C1 78.2(8) 8_755 .
O64 Na5 C1 26.1(9) . .
O65 Na5 C1 154.4(9) . .
O59 Na5 C1 21.3(8) . .
O49 Na5 C1 109.0(9) 8_755 .
O44 Na5 C1 110.7(9) . .
O58 Na5 P2 150.2(6) . .
O15 Na5 P2 90.0(4) 8_755 .
O35 Na5 P2 91.4(4) 8_755 .
O64 Na5 P2 137.7(7) . .
O65 Na5 P2 75.1(6) . .
O59 Na5 P2 90.3(5) . .
O49 Na5 P2 26.5(3) 8_755 .
O44 Na5 P2 25.7(5) . .
C1 Na5 P2 111.6(8) . .
O58 Na5 Co3 137.8(5) . 8_755
O15 Na5 Co3 138.3(4) 8_755 8_755
O35 Na5 Co3 34.4(3) 8_755 8_755
O64 Na5 Co3 101.7(7) . 8_755
O65 Na5 Co3 75.0(5) . 8_755
O59 Na5 Co3 76.5(5) . 8_755
O49 Na5 Co3 32.7(3) 8_755 8_755
O44 Na5 Co3 82.4(5) . 8_755
C1 Na5 Co3 87.8(7) . 8_755
P2 Na5 Co3 57.39(17) . 8_755
O58 Na5 Co1 115.3(5) . .
O15 Na5 Co1 33.8(3) 8_755 .
O35 Na5 Co1 138.5(4) 8_755 .
O64 Na5 Co1 105.8(7) . .
O65 Na5 Co1 113.7(6) . .
O59 Na5 Co1 75.5(5) . .
O49 Na5 Co1 82.3(4) 8_755 .
O44 Na5 Co1 33.2(5) . .
C1 Na5 Co1 89.1(7) . .
P2 Na5 Co1 56.69(17) . .
Co3 Na5 Co1 106.8(2) 8_755 .
O42 Na6 O68 80.7(7) 5_667 .
O42 Na6 O24 123.3(6) 5_667 .
O68 Na6 O24 130.2(7) . .
O42 Na6 O31 160.4(6) 5_667 .
O68 Na6 O31 115.5(7) . .
O24 Na6 O31 55.7(4) . .
O42 Na6 O32 145.8(6) 5_667 .
O68 Na6 O32 74.2(6) . .
O24 Na6 O32 62.8(4) . .
O31 Na6 O32 53.6(4) . .
O42 Na6 O34 101.6(5) 5_667 .
O68 Na6 O34 80.9(7) . .
O24 Na6 O34 53.5(4) . .
O31 Na6 O34 92.3(5) . .
O32 Na6 O34 52.3(4) . .
O66 Na7 O72 81.4(16) . .
O66 Na7 O55 155.0(19) . .
O72 Na7 O55 80.0(13) . .
O66 Na7 O65 118.8(18) . 4_466
O72 Na7 O65 95.0(14) . 4_466
O55 Na7 O65 79.4(11) . 4_466
O66 Na7 Na7 84.5(12) . 8_655
O72 Na7 Na7 20.3(11) . 8_655
O55 Na7 Na7 83.8(8) . 8_655
O65 Na7 Na7 76.1(8) 4_466 8_655
Si1 O1 Fe3 125.5(7) . .
Si1 O1 Co3 125.5(7) . .
Si1 O1 W4 125.1(6) . .
Fe3 O1 W4 89.9(4) . .
Co3 O1 W4 89.9(4) . .
Si1 O1 W6 124.8(6) . .
Fe3 O1 W6 90.1(4) . .
Co3 O1 W6 90.1(4) . .
W4 O1 W6 90.6(4) . .
Si1 O2 Fe2 123.9(9) . .
Si1 O2 Co2 123.9(9) . .
Si1 O2 W5 125.2(5) . .
Fe2 O2 W5 90.2(5) . .
Co2 O2 W5 90.2(5) . .
Si1 O2 W5 125.2(5) . 7_565
Co2 O2 W5 90.2(5) . 7_565
W5 O2 W5 91.5(6) . 7_565
W2 O3 W1 120.8(6) . .
W2 O3 Na3 98.7(5) . .
W1 O3 Na3 97.8(5) . .
Si1 O4 W2 123.1(9) . .
Si1 O4 W1 122.4(5) . .
W2 O4 W1 93.7(5) . .
Si1 O4 W1 122.4(5) . 7_565
W2 O4 W1 93.7(5) . 7_565
W1 O4 W1 93.5(6) . 7_565
Si2 O5 Fe1 122.6(9) . .
Si2 O5 Co1 122.6(9) . .
Si2 O5 W3 125.7(5) . .
Fe1 O5 W3 90.7(5) . .
Co1 O5 W3 90.7(5) . .
Si2 O5 W3 125.7(5) . 8_755
Co1 O5 W3 90.7(5) . 8_755
W3 O5 W3 91.1(6) . 8_755
W1 O6 W1 121.3(9) . 7_565
W3 O7 W3 119.3(8) 8_755 .
W3 O7 Na1 119.7(4) 8_755 5_666
W3 O7 Na1 119.7(4) . 5_666
W2 O8 W6 149.1(7) . .
W2 O8 Na3 106.2(5) . .
W6 O8 Na3 102.4(5) . .
Si2 O10 Fe4 125.6(7) . .
Si2 O10 Co4 125.6(7) . .
Si2 O10 W8 126.5(7) . .
Fe4 O10 W8 90.2(4) . .
Co4 O10 W8 90.2(4) . .
Si2 O10 W9 123.7(6) . .
Fe4 O10 W9 89.5(4) . .
Co4 O10 W9 89.5(4) . .
W8 O10 W9 90.3(4) . .
W1 O11 W4 148.7(7) . .
W1 O11 Na3 106.7(5) . .
W4 O11 Na3 102.6(5) . .
Si2 O12 W7 124.9(5) . 8_755
Si2 O12 W7 124.9(5) . .
W7 O12 W7 92.9(6) 8_755 .
Si2 O12 W10 120.8(9) . .
W7 O12 W10 92.1(5) 8_755 .
W7 O12 W10 92.1(5) . .
W7 O13 W3 150.6(7) . .
W7 O14 W7 118.8(9) . 8_755
W3 O15 Fe1 113.3(6) . .
W3 O15 Co1 113.3(6) . .
W3 O15 Na5 141.8(7) . 8_755
Co1 O15 Na5 104.2(6) . 8_755
Fe2 O16 Fe3 132.9(7) . .
Co2 O16 Co3 132.9(7) . .
Fe2 O16 Co5 93.3(5) . .
Fe3 O16 Co5 93.0(5) . .
Co2 O16 Fe5 93.3(5) . .
Co3 O16 Fe5 93.0(5) . .
W1 O17 W5 150.4(7) . .
W3 O18 Na3 145.0(7) . 5_666
Co4 O19 Co4 132.5(9) . 8_755
Co4 O19 Fe6 93.2(5) . .
Co4 O19 Fe6 93.2(5) 8_755 .
Fe4 O19 Co6 93.2(5) . .
P2 O20 Fe5 120.5(6) . .
P2 O20 Co5 120.5(6) . .
P2 O20 Fe5 120.5(6) . 2_655
Fe5 O20 Fe5 97.6(8) . 2_655
P2 O20 Co6 118.6(11) . .
Co5 O20 Co6 97.2(6) . .
P2 O20 Fe6 118.6(11) . .
Fe5 O20 Fe6 97.2(6) . .
Fe5 O20 Fe6 97.2(6) 2_655 .
Co4 O21 Co1 131.8(7) . .
Fe4 O21 Fe1 131.8(7) . .
Fe4 O21 Co6 93.7(5) . .
Fe1 O21 Co6 93.0(5) . .
Co4 O21 Fe6 93.7(5) . .
Co1 O21 Fe6 93.0(5) . .
W1 O22 Na1 126.5(7) . .
W1 O22 Na4 133.5(7) . .
Na1 O22 Na4 90.6(5) . .
W4 O23 W5 155.8(7) . .
W7 O24 W8 149.6(7) . .
W7 O24 Na6 103.3(5) . .
W8 O24 Na6 106.6(5) . .
W3 O25 W8 155.8(7) . .
W6 O26 W4 118.4(6) . .
W6 O26 Na3 105.3(5) . .
W4 O26 Na3 103.9(5) . .
W8 O27 Fe4 115.9(7) . .
W8 O27 Co4 115.9(7) . .
Co3 O28 Co3 129.6(9) . 7_565
Co3 O28 Fe5 92.8(6) . .
Co3 O28 Fe5 92.8(6) 7_565 .
Fe3 O28 Co5 92.8(6) . .
P1 O29 Fe6 120.0(6) . 2_655
P1 O29 Fe6 120.0(6) . .
Fe6 O29 Fe6 97.8(8) 2_655 .
P1 O29 Co6 120.0(6) . .
P1 O29 Co5 120.0(11) . .
Co6 O29 Co5 96.9(6) . .
P1 O29 Fe5 120.0(11) . .
Fe6 O29 Fe5 96.9(6) 2_655 .
Fe6 O29 Fe5 96.9(6) . .
W5 O30 W5 118.9(9) . 7_565
W10 O31 W7 119.9(6) . .
W10 O31 Na6 105.0(6) . .
W7 O31 Na6 100.2(5) . .
W10 O32 W9 150.6(7) . .
W10 O32 Na6 103.0(5) . .
W9 O32 Na6 105.8(6) . .
W5 O33 Fe2 114.5(6) . .
W5 O33 Co2 114.5(6) . .
W9 O34 W8 121.4(7) . .
W9 O34 Na6 107.5(6) . .
W8 O34 Na6 103.2(6) . .
W4 O35 Fe3 114.9(6) . .
W4 O35 Co3 114.9(6) . .
W4 O35 Na5 142.5(7) . 8_755
Co3 O35 Na5 102.2(5) . 8_755
W6 O37 W6 156.5(10) 7_565 .
W6 O39 Fe3 115.2(6) . .
W6 O39 Co3 115.2(6) . .
W9 O40 Fe4 115.6(6) . .
W9 O40 Co4 115.6(6) . .
W8 O42 Na6 156.3(8) . 5_667
P1 O43 Co2 144.0(13) . .
P1 O43 Fe2 144.0(13) . .
P2 O44 Co1 145.3(14) . .
P2 O44 Fe1 145.3(14) . .
P2 O44 Na5 99.7(7) . 8_755
Co1 O44 Na5 97.2(6) . 8_755
P2 O44 Na5 99.7(7) . .
Co1 O44 Na5 97.2(6) . .
Fe1 O44 Na5 97.2(6) . .
Na5 O44 Na5 120.7(9) 8_755 .
P1 O45 Co4 145.3(9) . .
P1 O45 Fe4 145.3(9) . .
W9 O47 W9 158.0(10) 8_755 .
P2 O49 Co3 145.8(10) . .
P2 O49 Fe3 145.8(10) . .
P2 O49 Na5 101.7(8) . 8_755
Co3 O49 Na5 99.1(6) . 8_755
Na2 O51 Na1 82.2(6) . 2
Na2 O51 Na1 82.2(6) . .
Na1 O51 Na1 164.4(12) 2 .
O57 Na2 O57 165.2(9) 7_565 8_655
O57 Na2 O57 78.6(6) 7_565 2
O57 Na2 O57 99.5(6) 8_655 2
O57 Na2 O57 99.5(6) 7_565 .
O57 Na2 O57 78.6(6) 8_655 .
O57 Na2 O57 165.2(9) 2 .
O57 Na2 O51 82.6(4) 7_565 .
O57 Na2 O51 82.6(4) 8_655 .
O57 Na2 O51 82.6(4) 2 .
O57 Na2 O51 82.6(4) . .
O57 Na2 Na1 48.0(4) 7_565 .
O57 Na2 Na1 120.4(5) 8_655 .
O57 Na2 Na1 48.0(4) 2 .
O57 Na2 Na1 120.4(5) . .
O51 Na2 Na1 50.3(3) . .
O57 Na2 Na1 120.4(5) 7_565 2
O57 Na2 Na1 48.0(4) 8_655 2
O57 Na2 Na1 120.4(5) 2 2
O57 Na2 Na1 48.0(4) . 2
O51 Na2 Na1 50.3(3) . 2
Na1 Na2 Na1 100.7(5) . 2
Na2 O57 Na1 85.3(5) . 2
Na4 O55 Na7 138.6(10) . .
C1 O59 Na5 102(2) . .
Na5 O65 Na7 127.9(11) . 4_566
C1 O64 Na5 101(2) . .
O59 C1 O64 110(3) . .
O59 C1 C2 129(4) . .
O64 C1 C2 121(3) . .
O59 C1 Na5 57(2) . .
O64 C1 Na5 53.0(17) . .
C2 C1 Na5 174(3) . .
Na7 O72 Na7 139(2) 8_655 .

loop_
_geom_bond_atom_site_label_1
_geom_bond_atom_site_label_2
_geom_bond_distance
_geom_bond_site_symmetry_2
W1 O22 1.759(12) .
W1 O17 1.835(13) .
W1 O11 1.851(12) .
W1 O6 1.951(8) .
W1 O3 1.956(12) .
W1 O4 2.335(11) .
W1 Na3 3.495(7) .
W2 O9 1.697(17) .
W2 O8 1.843(12) .
W2 O8 1.843(12) 7_565
W2 O3 1.938(12) .
W2 O3 1.938(12) 7_565
W2 O4 2.305(16) .
W2 Na3 3.505(7) .
W2 Na3 3.505(7) 7_565
W3 O18 1.722(13) .
W3 O15 1.827(13) .
W3 O25 1.899(13) .
W3 O7 1.949(8) .
W3 O13 2.008(13) .
W3 O5 2.354(12) .
W4 O38 1.737(15) .
W4 O35 1.775(12) .
W4 O23 1.903(12) .
W4 O26 1.965(13) .
W4 O11 2.037(12) .
W4 O1 2.345(12) .
W4 Na3 3.537(7) .
W5 O41 1.729(13) .
W5 O33 1.783(13) .
W5 O23 1.920(12) .
W5 O30 1.947(9) .
W5 O17 2.025(13) .
W5 O2 2.341(11) .
W6 O48 1.726(12) .
W6 O39 1.786(13) .
W6 O37 1.904(4) .
W6 O26 1.944(13) .
W6 O8 2.035(12) .
W6 O1 2.381(11) .
W6 Na3 3.554(7) .
W7 O36 1.734(14) .
W7 O13 1.858(12) .
W7 O24 1.877(13) .
W7 O14 1.952(9) .
W7 O31 1.973(12) .
W7 O12 2.318(12) .
W8 O42 1.721(14) .
W8 O27 1.781(13) .
W8 O25 1.920(12) .
W8 O34 1.935(13) .
W8 O24 1.986(13) .
W8 O10 2.351(12) .
W9 O50 1.715(13) .
W9 O40 1.785(13) .
W9 O47 1.903(4) .
W9 O34 1.925(13) .
W9 O32 1.997(13) .
W9 O10 2.395(11) .
W10 O46 1.68(2) .
W10 O32 1.857(13) 8_755
W10 O32 1.857(13) .
W10 O31 1.927(13) .
W10 O31 1.927(13) 8_755
W10 O12 2.371(16) .
Co1 O44 1.97(2) .
Co1 O21 1.985(13) .
Co1 O21 1.985(13) 8_755
Co1 O15 2.054(13) 8_755
Co1 O15 2.054(13) .
Co1 O5 2.205(17) .
Co1 Na5 3.577(9) .
Co1 Na5 3.577(9) 8_755
Co2 O16 1.982(13) .
Co2 O16 1.982(13) 7_565
Co2 O43 2.02(2) .
Co2 O33 2.074(13) 7_565
Co2 O33 2.074(13) .
Co2 O2 2.241(17) .
Co3 O49 1.930(15) .
Co3 O16 1.999(13) .
Co3 O28 2.015(8) .
Co3 O35 2.042(13) .
Co3 O39 2.060(13) .
Co3 O1 2.209(12) .
Co3 Na5 3.531(9) 8_755
Co4 O21 1.985(13) .
Co4 O45 1.986(14) .
Co4 O19 2.011(8) .
Co4 O27 2.031(13) .
Co4 O40 2.046(13) .
Co4 O10 2.211(12) .
Fe5 O20 2.194(13) .
Fe5 O20 2.194(13) 2_655
Fe5 O28 2.206(19) .
Fe5 O29 2.210(19) .
Fe5 O16 2.215(14) .
Fe5 O16 2.215(14) 7_565
Fe6 O19 2.208(18) .
Fe6 O29 2.208(13) .
Fe6 O29 2.208(13) 2_655
Fe6 O21 2.212(13) 8_755
Fe6 O21 2.212(13) .
Fe6 O20 2.212(19) .
Fe1 O44 1.97(2) .
Fe1 O21 1.985(13) .
Fe1 O21 1.985(13) 8_755
Fe1 O15 2.054(13) 8_755
Fe1 O15 2.054(13) .
Fe1 O5 2.205(17) .
Fe1 Na5 3.577(9) .
Fe1 Na5 3.577(9) 8_755
Fe2 O16 1.982(13) .
Fe2 O16 1.982(13) 7_565
Fe2 O43 2.02(2) .
Fe2 O33 2.074(13) 7_565
Fe2 O33 2.074(13) .
Fe2 O2 2.241(17) .
Fe3 O49 1.930(15) .
Fe3 O16 1.999(13) .
Fe3 O28 2.015(8) .
Fe3 O35 2.042(13) .
Fe3 O39 2.060(13) .
Fe3 O1 2.209(12) .
Fe3 Na5 3.531(9) 8_755
Fe4 O21 1.985(13) .
Fe4 O45 1.986(14) .
Fe4 O19 2.011(8) .
Fe4 O27 2.031(13) .
Fe4 O40 2.046(13) .
Fe4 O10 2.211(12) .
Co5 O20 2.194(13) .
Co5 O20 2.194(13) 2_655
Co5 O28 2.206(19) .
Co5 O29 2.210(19) .
Co5 O16 2.215(14) .
Co5 O16 2.215(14) 7_565
Co6 O19 2.208(18) .
Co6 O29 2.208(13) .
Co6 O29 2.208(13) 2_655
Co6 O21 2.212(13) 8_755
Co6 O21 2.212(13) .
Co6 O20 2.212(19) .
P1 O43 1.46(2) .
P1 O45 1.485(14) .
P1 O45 1.485(14) 7_565
P1 O29 1.558(19) .
P2 O44 1.46(2) .
P2 O49 1.517(15) .
P2 O49 1.517(15) 8_755
P2 O20 1.55(2) .
P2 Na5 3.325(10) 8_755
P2 Na5 3.325(10) .
Si1 O1 1.626(12) 7_565
Si1 O1 1.626(12) .
Si1 O2 1.630(17) .
Si1 O4 1.684(17) .
Si2 O10 1.600(12) 8_755
Si2 O10 1.600(12) .
Si2 O5 1.643(17) .
Si2 O12 1.665(18) .
Na1 O7 2.363(19) 5_666
Na1 O57 2.427(15) 2
Na1 O57 2.427(15) 7_565
Na1 O22 2.430(14) 8_655
Na1 O22 2.430(14) .
Na1 O51 2.530(10) .
Na1 Na2 3.256(13) .
Na1 Na4 3.485(15) .
Na3 O60 2.380(19) .
Na3 O18 2.395(14) 5_666
Na3 O70 2.41(2) .
Na3 O11 2.481(13) .
Na3 O26 2.508(13) .
Na3 O8 2.511(14) .
Na3 O3 2.642(14) .
Na4 O55 2.337(16) .
Na4 O55 2.337(16) 8_655
Na4 O54 2.38(2) .
Na4 O69 2.38(3) .
Na4 O22 2.472(15) 8_655
Na4 O22 2.472(15) .
Na5 O58 2.361(17) .
Na5 O15 2.468(15) 8_755
Na5 O35 2.482(14) 8_755
Na5 O64 2.50(3) .
Na5 O65 2.62(2) .
Na5 O59 2.63(3) .
Na5 O49 2.667(18) 8_755
Na5 O44 2.748(14) .
Na5 C1 3.08(4) .
Na6 O42 2.770(17) 5_667
Na6 O68 2.79(3) .
Na6 O24 2.844(17) .
Na6 O31 2.859(17) .
Na6 O32 2.968(17) .
Na6 O34 2.981(17) .
Na7 O66 1.97(4) .
Na7 O72 2.11(3) .
Na7 O55 2.45(4) .
Na7 O65 2.76(4) 4_466
Na7 Na7 3.95(6) 8_655
O51 Na2 2.42(3) .
Na2 O57 2.378(13) 7_565
Na2 O57 2.378(13) 8_655
Na2 O57 2.378(13) 2
Na2 O57 2.378(13) .
O52A O52B 0.69(3) .
O59 C1 1.14(4) .
C2 C1 1.46(5) .
O64 C1 1.38(4) .
O75A O75B 1.21(4) .

loop_
_platon_squeeze_void_nr
_platon_squeeze_void_average_x
_platon_squeeze_void_average_y
_platon_squeeze_void_average_z
_platon_squeeze_void_volume
_platon_squeeze_void_count_electrons
_platon_squeeze_void_content
1 0.250 0.250 -0.131 660 308 ' '
2 -0.250 0.750 0.131 662 308 ' '
3 0.750 0.250 0.215 240 121 ' '
4 0.582 0.513 0.378 30 15 ' '
5 0.582 0.987 0.378 30 15 ' '
6 0.918 0.513 0.378 30 15 ' '
7 0.918 0.987 0.378 30 15 ' '
8 0.082 0.013 0.622 30 15 ' '
9 0.082 0.487 0.622 30 15 ' '
10 0.418 0.013 0.622 30 15 ' '
11 0.418 0.487 0.622 30 15 ' '
12 0.250 0.750 0.785 240 123 ' '
